data_4124933
loop_
_publ_author_name
'Troadec, Thibault'
'Lopez Reyes, Morelia'
'Rodriguez, Ricardo'
'Baceiredo, Antoine'
'Saffon-Merceron, Nathalie'
'Branchadell, Vicen\,c'
'Kato, Tsuyoshi'

_publ_section_title
;
 Donor-Stabilized Silacyclobutanone: A Precursor of 1-Silaketene via
 Retro-[2 + 2]-Cycloaddition Reaction at Room Temperature.
;
_journal_issue 9
_journal_name_full 'Journal of the American Chemical Society'
_journal_page_first 2965
_journal_page_last 2968
_journal_paper_doi 10.1021/jacs.6b00631
_journal_volume 138
_journal_year 2016
_chemical_formula_sum 'C62 H78 N3 O P Si3'
_chemical_formula_weight 996.51
_chemical_name_systematic
; 
 ? 
;
_space_group_IT_number 14
_symmetry_cell_setting monoclinic
_symmetry_space_group_name_Hall '-P 2ybc'
_symmetry_space_group_name_H-M 'P 1 21/c 1'
_atom_sites_solution_hydrogens geom
_atom_sites_solution_primary direct
_atom_sites_solution_secondary difmap
_audit_creation_method SHELXL-97
_cell_angle_alpha 90.00
_cell_angle_beta 110.951(8)
_cell_angle_gamma 90.00
_cell_formula_units_Z 4
_cell_length_a 19.603(4)
_cell_length_b 13.440(3)
_cell_length_c 22.585(4)
_cell_measurement_reflns_used 2093
_cell_measurement_temperature 193(2)
_cell_measurement_theta_max 17.55
_cell_measurement_theta_min 2.39
_cell_volume 5557(2)
_computing_cell_refinement 'Bruker SAINT'
_computing_data_collection 'Bruker APEX2'
_computing_data_reduction 'Bruker SAINT'
_computing_molecular_graphics 'Bruker SHELXTL'
_computing_publication_material 'Bruker SHELXTL'
_computing_structure_refinement 'SHELXL-97 (Sheldrick, 2008)'
_computing_structure_solution 'SHELXS-97 (Sheldrick, 2008)'
_diffrn_ambient_temperature 193(2)
_diffrn_measured_fraction_theta_full 0.991
_diffrn_measured_fraction_theta_max 0.991
_diffrn_measurement_device_type 'Bruker kappa APEX-II CCD Quazar'
_diffrn_measurement_method 'phi and omega scans'
_diffrn_radiation_monochromator graphite
_diffrn_radiation_source 'fine-focus sealed tube'
_diffrn_radiation_type MoK\a
_diffrn_radiation_wavelength 0.71073
_diffrn_reflns_av_R_equivalents 0.2075
_diffrn_reflns_av_sigmaI/netI 0.1420
_diffrn_reflns_limit_h_max 23
_diffrn_reflns_limit_h_min -23
_diffrn_reflns_limit_k_max 15
_diffrn_reflns_limit_k_min -14
_diffrn_reflns_limit_l_max 26
_diffrn_reflns_limit_l_min -25
_diffrn_reflns_number 85013
_diffrn_reflns_theta_full 24.71
_diffrn_reflns_theta_max 24.71
_diffrn_reflns_theta_min 5.11
_exptl_absorpt_coefficient_mu 0.158
_exptl_absorpt_correction_T_max 0.9953
_exptl_absorpt_correction_T_min 0.9875
_exptl_absorpt_correction_type multi-scan
_exptl_absorpt_process_details 'SADABS (Bruker-AXS)'
_exptl_crystal_colour yellow
_exptl_crystal_density_diffrn 1.191
_exptl_crystal_density_method 'not measured'
_exptl_crystal_description block
_exptl_crystal_F_000 2144
_exptl_crystal_size_max 0.08
_exptl_crystal_size_mid 0.05
_exptl_crystal_size_min 0.03
_refine_diff_density_max 0.334
_refine_diff_density_min -0.329
_refine_diff_density_rms 0.064
_refine_ls_extinction_method none
_refine_ls_goodness_of_fit_ref 1.004
_refine_ls_hydrogen_treatment mixed
_refine_ls_matrix_type full
_refine_ls_number_parameters 651
_refine_ls_number_reflns 9378
_refine_ls_number_restraints 0
_refine_ls_restrained_S_all 1.004
_refine_ls_R_factor_all 0.1453
_refine_ls_R_factor_gt 0.0604
_refine_ls_shift/su_max 0.001
_refine_ls_shift/su_mean 0.000
_refine_ls_structure_factor_coef Fsqd
_refine_ls_weighting_details 'calc w=1/[\s^2^(Fo^2^)+(0.0587P)^2^+0.0000P] where P=(Fo^2^+2Fc^2^)/3'
_refine_ls_weighting_scheme calc
_refine_ls_wR_factor_gt 0.1167
_refine_ls_wR_factor_ref 0.1455
_reflns_number_gt 4984
_reflns_number_total 9378
_reflns_threshold_expression >2sigma(I)
_cod_data_source_file ja6b00631_si_004.cif
_cod_data_source_block 7
_cod_depositor_comments
;
The following automatic conversions were performed:

'_symmetry_cell_setting' value 'Monoclinic' changed to 'monoclinic'
according to
/usr/data/users/saulius/crontab/automatic-downloads/rss-feeds/ACS/lib/dictionaries/cif_core.dic
dictionary named 'cif_core.dic' version 2.4.2 from 2011-04-26.

Automatic conversion script
Id: cif_fix_values 4268 2015-11-12 08:31:59Z antanas 

 Adding full bibliography for 4124930--4124933.cif.
;
_cod_original_cell_volume 5556.7(18)
_cod_original_sg_symbol_H-M P2(1)/c
_cod_database_code 4124933

loop_
_symmetry_equiv_pos_as_xyz
'x, y, z'
'-x, y+1/2, -z+1/2'
'-x, -y, -z'
'x, -y-1/2, z-1/2'

loop_
_atom_site_label
_atom_site_type_symbol
_atom_site_fract_x
_atom_site_fract_y
_atom_site_fract_z
_atom_site_U_iso_or_equiv
_atom_site_adp_type
_atom_site_occupancy
_atom_site_symmetry_multiplicity
_atom_site_calc_flag
_atom_site_refinement_flags
Si1 Si 0.24308(5) 0.46464(7) 0.38124(5) 0.0222(3) Uani 1 1 d .
H1A H 0.3160(15) 0.498(2) 0.4224(14) 0.019(8) Uiso 1 1 d .
O1 O 0.18826(13) 0.55070(17) 0.38860(11) 0.0268(6) Uani 1 1 d .
Si2 Si 0.12130(6) 0.61980(8) 0.39050(5) 0.0262(3) Uani 1 1 d .
H2A H 0.1050(16) 0.688(2) 0.3395(15) 0.028(9) Uiso 1 1 d .
Si3 Si 0.49086(6) 0.19716(8) 0.34138(5) 0.0284(3) Uani 1 1 d .
P1 P 0.37346(5) 0.27298(7) 0.34694(4) 0.0207(2) Uani 1 1 d .
N1 N 0.23705(14) 0.4713(2) 0.30090(13) 0.0195(7) Uani 1 1 d .
N2 N 0.39996(15) 0.1661(2) 0.31898(13) 0.0231(7) Uani 1 1 d .
N3 N 0.46247(15) 0.3043(2) 0.36933(13) 0.0243(7) Uani 1 1 d .
C1 C 0.20822(19) 0.3444(3) 0.39921(16) 0.0220(9) Uani 1 1 d .
H1 H 0.1588 0.3384 0.3653 0.026 Uiso 1 1 calc R
C2 C 0.25302(18) 0.2578(3) 0.38361(16) 0.0206(9) Uani 1 1 d .
H2 H 0.2355 0.2577 0.3362 0.025 Uiso 1 1 calc R
C3 C 0.33562(18) 0.2740(3) 0.40347(16) 0.0205(8) Uani 1 1 d .
C4 C 0.31960(19) 0.3405(3) 0.27845(16) 0.0223(9) Uani 1 1 d .
C5 C 0.27057(18) 0.4177(3) 0.26564(16) 0.0217(9) Uani 1 1 d .
C6 C 0.2577(2) 0.4497(3) 0.19741(17) 0.0279(9) Uani 1 1 d .
H6 H 0.2115 0.4875 0.1758 0.033 Uiso 1 1 calc R
C7 C 0.3291(2) 0.5026(3) 0.19910(19) 0.0349(10) Uani 1 1 d .
H7A H 0.3220 0.5368 0.1585 0.042 Uiso 1 1 calc R
H7B H 0.3459 0.5515 0.2341 0.042 Uiso 1 1 calc R
C8 C 0.3833(2) 0.4162(3) 0.21007(19) 0.0340(10) Uani 1 1 d .
H8A H 0.4270 0.4269 0.2487 0.041 Uiso 1 1 calc R
H8B H 0.3989 0.4070 0.1733 0.041 Uiso 1 1 calc R
C9 C 0.3378(2) 0.3261(3) 0.21803(16) 0.0274(9) Uani 1 1 d .
H9 H 0.3581 0.2593 0.2138 0.033 Uiso 1 1 calc R
C10 C 0.2638(2) 0.3505(3) 0.16711(17) 0.0325(10) Uani 1 1 d .
H10A H 0.2661 0.3577 0.1243 0.039 Uiso 1 1 calc R
H10B H 0.2249 0.3028 0.1663 0.039 Uiso 1 1 calc R
C11 C 0.5251(2) 0.2148(3) 0.27532(19) 0.0386(11) Uani 1 1 d .
H11A H 0.5296 0.1500 0.2572 0.058 Uiso 1 1 calc R
H11B H 0.5730 0.2474 0.2914 0.058 Uiso 1 1 calc R
H11C H 0.4907 0.2565 0.2425 0.058 Uiso 1 1 calc R
C12 C 0.5587(2) 0.1189(3) 0.40149(19) 0.0442(11) Uani 1 1 d .
H12A H 0.5455 0.1140 0.4393 0.066 Uiso 1 1 calc R
H12B H 0.6072 0.1491 0.4129 0.066 Uiso 1 1 calc R
H12C H 0.5593 0.0523 0.3841 0.066 Uiso 1 1 calc R
C13 C 0.3584(2) 0.0744(3) 0.29314(17) 0.0264(9) Uani 1 1 d .
C14 C 0.3987(2) 0.0183(3) 0.2563(2) 0.0463(12) Uani 1 1 d .
H14A H 0.4010 0.0601 0.2215 0.069 Uiso 1 1 calc R
H14B H 0.3725 -0.0434 0.2390 0.069 Uiso 1 1 calc R
H14C H 0.4484 0.0024 0.2849 0.069 Uiso 1 1 calc R
C15 C 0.3545(2) 0.0087(3) 0.34682(19) 0.0391(11) Uani 1 1 d .
H15A H 0.4041 -0.0082 0.3751 0.059 Uiso 1 1 calc R
H15B H 0.3277 -0.0524 0.3291 0.059 Uiso 1 1 calc R
H15C H 0.3293 0.0445 0.3708 0.059 Uiso 1 1 calc R
C16 C 0.2813(2) 0.0979(3) 0.24809(19) 0.0366(10) Uani 1 1 d .
H16A H 0.2560 0.1375 0.2703 0.055 Uiso 1 1 calc R
H16B H 0.2546 0.0358 0.2331 0.055 Uiso 1 1 calc R
H16C H 0.2838 0.1357 0.2118 0.055 Uiso 1 1 calc R
C17 C 0.5032(2) 0.3933(3) 0.40181(19) 0.0338(10) Uani 1 1 d .
C18 C 0.5616(2) 0.4164(3) 0.3745(2) 0.0369(10) Uani 1 1 d .
H18A H 0.5951 0.3598 0.3815 0.055 Uiso 1 1 calc R
H18B H 0.5890 0.4756 0.3954 0.055 Uiso 1 1 calc R
H18C H 0.5387 0.4290 0.3289 0.055 Uiso 1 1 calc R
C19 C 0.5416(3) 0.3725(4) 0.47233(19) 0.0719(18) Uani 1 1 d .
H19A H 0.5050 0.3599 0.4918 0.108 Uiso 1 1 calc R
H19B H 0.5713 0.4302 0.4927 0.108 Uiso 1 1 calc R
H19C H 0.5731 0.3140 0.4779 0.108 Uiso 1 1 calc R
C20 C 0.4529(2) 0.4817(3) 0.3913(3) 0.0685(17) Uani 1 1 d .
H20A H 0.4289 0.4935 0.3457 0.103 Uiso 1 1 calc R
H20B H 0.4813 0.5407 0.4113 0.103 Uiso 1 1 calc R
H20C H 0.4159 0.4685 0.4101 0.103 Uiso 1 1 calc R
C21 C 0.18061(19) 0.5415(3) 0.26373(16) 0.0212(8) Uani 1 1 d .
C22 C 0.1975(2) 0.6426(3) 0.26579(17) 0.0248(9) Uani 1 1 d .
C23 C 0.1427(2) 0.7080(3) 0.23128(18) 0.0332(10) Uani 1 1 d .
H23 H 0.1526 0.7773 0.2323 0.040 Uiso 1 1 calc R
C24 C 0.0739(2) 0.6734(3) 0.19562(18) 0.0347(10) Uani 1 1 d .
H24 H 0.0370 0.7190 0.1725 0.042 Uiso 1 1 calc R
C25 C 0.0584(2) 0.5735(3) 0.19325(18) 0.0344(10) Uani 1 1 d .
H25 H 0.0110 0.5507 0.1682 0.041 Uiso 1 1 calc R
C26 C 0.11181(19) 0.5048(3) 0.22748(17) 0.0255(9) Uani 1 1 d .
C27 C 0.2729(2) 0.6845(3) 0.30251(18) 0.0318(10) Uani 1 1 d .
H27 H 0.3072 0.6271 0.3177 0.038 Uiso 1 1 calc R
C28 C 0.3009(2) 0.7495(3) 0.2595(2) 0.0412(11) Uani 1 1 d .
H28A H 0.2967 0.7124 0.2210 0.062 Uiso 1 1 calc R
H28B H 0.3521 0.7671 0.2823 0.062 Uiso 1 1 calc R
H28C H 0.2715 0.8104 0.2480 0.062 Uiso 1 1 calc R
C29 C 0.2759(2) 0.7452(3) 0.3603(2) 0.0482(12) Uani 1 1 d .
H29A H 0.2415 0.8009 0.3469 0.072 Uiso 1 1 calc R
H29B H 0.3255 0.7710 0.3814 0.072 Uiso 1 1 calc R
H29C H 0.2626 0.7029 0.3898 0.072 Uiso 1 1 calc R
C30 C 0.0933(2) 0.3948(3) 0.22093(17) 0.0307(10) Uani 1 1 d .
H30 H 0.1394 0.3576 0.2440 0.037 Uiso 1 1 calc R
C31 C 0.0672(2) 0.3615(3) 0.15144(19) 0.0496(12) Uani 1 1 d .
H31A H 0.0193 0.3909 0.1283 0.074 Uiso 1 1 calc R
H31B H 0.0634 0.2888 0.1493 0.074 Uiso 1 1 calc R
H31C H 0.1023 0.3836 0.1323 0.074 Uiso 1 1 calc R
C32 C 0.0374(2) 0.3651(3) 0.2507(2) 0.0406(11) Uani 1 1 d .
H32A H 0.0548 0.3861 0.2952 0.061 Uiso 1 1 calc R
H32B H 0.0309 0.2927 0.2483 0.061 Uiso 1 1 calc R
H32C H -0.0094 0.3974 0.2276 0.061 Uiso 1 1 calc R
C33 C 0.1921(2) 0.3411(3) 0.46103(18) 0.0286(10) Uani 1 1 d .
C34 C 0.2230(2) 0.4083(3) 0.51044(18) 0.0350(10) Uani 1 1 d .
H34 H 0.2585 0.4545 0.5079 0.042 Uiso 1 1 calc R
C35 C 0.2027(2) 0.4087(3) 0.56319(19) 0.0432(12) Uani 1 1 d .
H35 H 0.2246 0.4549 0.5964 0.052 Uiso 1 1 calc R
C36 C 0.1516(3) 0.3434(4) 0.5681(2) 0.0500(13) Uani 1 1 d .
H36 H 0.1376 0.3448 0.6042 0.060 Uiso 1 1 calc R
C37 C 0.1206(2) 0.2755(4) 0.5203(2) 0.0477(13) Uani 1 1 d .
H37 H 0.0856 0.2290 0.5236 0.057 Uiso 1 1 calc R
C38 C 0.1407(2) 0.2753(3) 0.4670(2) 0.0358(10) Uani 1 1 d .
H38 H 0.1186 0.2289 0.4340 0.043 Uiso 1 1 calc R
C39 C 0.22968(19) 0.1561(3) 0.39961(18) 0.0243(9) Uani 1 1 d .
C40 C 0.1765(2) 0.1041(3) 0.3530(2) 0.0326(10) Uani 1 1 d .
H40 H 0.1550 0.1329 0.3121 0.039 Uiso 1 1 calc R
C41 C 0.1536(2) 0.0106(3) 0.3644(2) 0.0475(12) Uani 1 1 d .
H41 H 0.1182 -0.0247 0.3310 0.057 Uiso 1 1 calc R
C42 C 0.1818(3) -0.0308(3) 0.4234(3) 0.0561(14) Uani 1 1 d .
H42 H 0.1661 -0.0946 0.4314 0.067 Uiso 1 1 calc R
C43 C 0.2330(2) 0.0210(3) 0.4708(2) 0.0477(12) Uani 1 1 d .
H43 H 0.2525 -0.0072 0.5121 0.057 Uiso 1 1 calc R
C44 C 0.2569(2) 0.1139(3) 0.45987(19) 0.0337(10) Uani 1 1 d .
H44 H 0.2922 0.1488 0.4936 0.040 Uiso 1 1 calc R
C45 C 0.38484(19) 0.2508(3) 0.46962(16) 0.0215(9) Uani 1 1 d .
C46 C 0.3848(2) 0.3069(3) 0.52139(17) 0.0316(10) Uani 1 1 d .
H46 H 0.3532 0.3627 0.5145 0.038 Uiso 1 1 calc R
C47 C 0.4300(2) 0.2834(3) 0.58302(19) 0.0402(11) Uani 1 1 d .
H47 H 0.4272 0.3213 0.6176 0.048 Uiso 1 1 calc R
C48 C 0.4785(2) 0.2062(3) 0.5941(2) 0.0443(12) Uani 1 1 d .
H48 H 0.5099 0.1912 0.6361 0.053 Uiso 1 1 calc R
C49 C 0.4814(2) 0.1506(3) 0.5441(2) 0.0472(12) Uani 1 1 d .
H49 H 0.5157 0.0980 0.5513 0.057 Uiso 1 1 calc R
C50 C 0.4337(2) 0.1715(3) 0.48248(18) 0.0337(10) Uani 1 1 d .
H50 H 0.4347 0.1304 0.4485 0.040 Uiso 1 1 calc R
C51 C 0.1495(2) 0.6870(3) 0.46762(17) 0.0264(9) Uani 1 1 d .
C52 C 0.2206(2) 0.6898(3) 0.5119(2) 0.0404(11) Uani 1 1 d .
H52 H 0.2579 0.6530 0.5039 0.048 Uiso 1 1 calc R
C53 C 0.2380(2) 0.7446(4) 0.5669(2) 0.0521(13) Uani 1 1 d .
H53 H 0.2870 0.7462 0.5958 0.062 Uiso 1 1 calc R
C54 C 0.1851(3) 0.7970(3) 0.5800(2) 0.0468(12) Uani 1 1 d .
H54 H 0.1972 0.8339 0.6183 0.056 Uiso 1 1 calc R
C55 C 0.1149(2) 0.7958(3) 0.5380(2) 0.0428(11) Uani 1 1 d .
H55 H 0.0780 0.8325 0.5465 0.051 Uiso 1 1 calc R
C56 C 0.0978(2) 0.7408(3) 0.48286(18) 0.0321(10) Uani 1 1 d .
H56 H 0.0486 0.7399 0.4543 0.039 Uiso 1 1 calc R
C57 C 0.0368(2) 0.5489(3) 0.37997(17) 0.0265(9) Uani 1 1 d .
C58 C -0.0250(2) 0.5567(3) 0.32483(18) 0.0339(10) Uani 1 1 d .
H58 H -0.0235 0.5994 0.2918 0.041 Uiso 1 1 calc R
C59 C -0.0877(2) 0.5047(3) 0.3170(2) 0.0427(11) Uani 1 1 d .
H59 H -0.1288 0.5118 0.2789 0.051 Uiso 1 1 calc R
C60 C -0.0916(2) 0.4428(3) 0.3636(2) 0.0408(11) Uani 1 1 d .
H60 H -0.1352 0.4066 0.3579 0.049 Uiso 1 1 calc R
C61 C -0.0319(2) 0.4328(3) 0.4191(2) 0.0401(11) Uani 1 1 d .
H61 H -0.0340 0.3896 0.4517 0.048 Uiso 1 1 calc R
C62 C 0.0310(2) 0.4862(3) 0.42676(19) 0.0344(10) Uani 1 1 d .
H62 H 0.0715 0.4798 0.4653 0.041 Uiso 1 1 calc R

loop_
_atom_site_aniso_label
_atom_site_aniso_U_11
_atom_site_aniso_U_22
_atom_site_aniso_U_33
_atom_site_aniso_U_23
_atom_site_aniso_U_13
_atom_site_aniso_U_12
Si1 0.0257(6) 0.0243(6) 0.0166(6) -0.0001(5) 0.0077(5) 0.0015(5)
O1 0.0333(15) 0.0266(15) 0.0243(14) -0.0002(12) 0.0150(12) 0.0051(12)
Si2 0.0319(7) 0.0249(6) 0.0234(6) 0.0019(5) 0.0117(5) 0.0045(5)
Si3 0.0243(6) 0.0335(7) 0.0273(6) 0.0001(5) 0.0089(5) 0.0038(5)
P1 0.0216(6) 0.0223(6) 0.0175(5) -0.0003(5) 0.0061(4) 0.0003(4)
N1 0.0207(17) 0.0234(17) 0.0144(16) -0.0005(14) 0.0062(13) 0.0016(14)
N2 0.0256(18) 0.0210(18) 0.0226(17) -0.0013(15) 0.0087(14) 0.0012(14)
N3 0.0238(18) 0.0273(18) 0.0230(18) -0.0028(15) 0.0098(14) -0.0036(14)
C1 0.022(2) 0.031(2) 0.0128(19) 0.0016(17) 0.0058(16) 0.0037(17)
C2 0.020(2) 0.027(2) 0.0118(19) -0.0015(17) 0.0029(16) -0.0038(17)
C3 0.023(2) 0.023(2) 0.016(2) -0.0001(17) 0.0077(16) -0.0012(16)
C4 0.026(2) 0.022(2) 0.019(2) -0.0012(17) 0.0084(17) 0.0017(17)
C5 0.024(2) 0.023(2) 0.017(2) -0.0026(18) 0.0054(17) -0.0038(17)
C6 0.030(2) 0.037(2) 0.020(2) 0.0064(19) 0.0116(18) 0.0105(18)
C7 0.048(3) 0.037(3) 0.027(2) 0.005(2) 0.023(2) 0.006(2)
C8 0.040(3) 0.041(3) 0.031(2) 0.007(2) 0.025(2) 0.008(2)
C9 0.035(2) 0.029(2) 0.021(2) 0.0051(19) 0.0139(18) 0.0079(18)
C10 0.043(3) 0.037(3) 0.018(2) 0.001(2) 0.0123(19) 0.006(2)
C11 0.034(3) 0.048(3) 0.037(3) 0.000(2) 0.016(2) 0.004(2)
C12 0.037(3) 0.055(3) 0.039(3) 0.004(2) 0.011(2) 0.008(2)
C13 0.031(2) 0.026(2) 0.024(2) -0.0032(19) 0.0124(18) 0.0002(18)
C14 0.054(3) 0.035(3) 0.061(3) -0.021(2) 0.034(3) -0.006(2)
C15 0.047(3) 0.029(2) 0.041(3) 0.004(2) 0.016(2) -0.003(2)
C16 0.040(3) 0.034(3) 0.034(2) -0.008(2) 0.012(2) -0.008(2)
C17 0.028(2) 0.041(3) 0.034(2) -0.014(2) 0.0135(19) -0.012(2)
C18 0.033(2) 0.038(3) 0.041(3) -0.002(2) 0.015(2) -0.007(2)
C19 0.072(4) 0.115(5) 0.025(3) -0.024(3) 0.014(2) -0.063(3)
C20 0.044(3) 0.045(3) 0.124(5) -0.046(3) 0.039(3) -0.017(2)
C21 0.024(2) 0.024(2) 0.017(2) 0.0006(18) 0.0088(17) 0.0029(18)
C22 0.032(2) 0.025(2) 0.022(2) 0.0020(19) 0.0152(18) 0.0020(18)
C23 0.048(3) 0.029(2) 0.030(2) 0.010(2) 0.021(2) 0.006(2)
C24 0.036(3) 0.041(3) 0.028(2) 0.013(2) 0.012(2) 0.018(2)
C25 0.027(2) 0.049(3) 0.024(2) 0.004(2) 0.0062(19) 0.006(2)
C26 0.027(2) 0.029(2) 0.021(2) -0.0018(19) 0.0084(18) 0.0009(18)
C27 0.040(3) 0.024(2) 0.035(2) 0.000(2) 0.017(2) -0.0035(19)
C28 0.054(3) 0.036(3) 0.042(3) 0.000(2) 0.028(2) -0.004(2)
C29 0.064(3) 0.048(3) 0.039(3) -0.011(2) 0.026(2) -0.025(2)
C30 0.025(2) 0.035(3) 0.027(2) -0.005(2) 0.0029(18) -0.0012(18)
C31 0.047(3) 0.053(3) 0.040(3) -0.015(2) 0.006(2) -0.009(2)
C32 0.032(3) 0.042(3) 0.046(3) 0.001(2) 0.011(2) -0.002(2)
C33 0.035(2) 0.033(2) 0.022(2) 0.008(2) 0.0144(19) 0.0114(19)
C34 0.041(3) 0.041(3) 0.025(2) 0.008(2) 0.014(2) 0.009(2)
C35 0.062(3) 0.048(3) 0.020(2) 0.006(2) 0.017(2) 0.019(3)
C36 0.071(4) 0.054(3) 0.037(3) 0.020(3) 0.034(3) 0.029(3)
C37 0.056(3) 0.052(3) 0.055(3) 0.026(3) 0.044(3) 0.017(2)
C38 0.046(3) 0.029(2) 0.040(3) 0.009(2) 0.024(2) 0.005(2)
C39 0.022(2) 0.027(2) 0.027(2) -0.0028(19) 0.0122(18) 0.0007(17)
C40 0.028(2) 0.034(3) 0.036(2) -0.007(2) 0.012(2) -0.0077(19)
C41 0.048(3) 0.042(3) 0.058(3) -0.015(3) 0.025(3) -0.019(2)
C42 0.069(4) 0.031(3) 0.079(4) 0.006(3) 0.040(3) -0.011(3)
C43 0.053(3) 0.040(3) 0.054(3) 0.015(3) 0.024(3) -0.006(2)
C44 0.032(2) 0.033(3) 0.036(3) 0.006(2) 0.012(2) -0.0047(19)
C45 0.025(2) 0.023(2) 0.017(2) 0.0013(18) 0.0083(17) -0.0035(17)
C46 0.033(2) 0.039(3) 0.024(2) 0.001(2) 0.0105(19) 0.0025(19)
C47 0.045(3) 0.053(3) 0.020(2) -0.004(2) 0.009(2) -0.007(2)
C48 0.045(3) 0.057(3) 0.022(2) 0.007(2) 0.001(2) 0.000(2)
C49 0.046(3) 0.054(3) 0.034(3) 0.009(3) 0.005(2) 0.014(2)
C50 0.036(2) 0.041(3) 0.020(2) 0.002(2) 0.0046(19) 0.006(2)
C51 0.034(2) 0.021(2) 0.027(2) -0.0001(19) 0.0146(19) -0.0017(18)
C52 0.035(3) 0.046(3) 0.039(3) -0.011(2) 0.013(2) -0.001(2)
C53 0.039(3) 0.069(3) 0.043(3) -0.016(3) 0.008(2) -0.003(2)
C54 0.057(3) 0.050(3) 0.036(3) -0.018(2) 0.020(3) -0.010(3)
C55 0.050(3) 0.043(3) 0.045(3) -0.010(2) 0.028(3) 0.003(2)
C56 0.036(2) 0.033(2) 0.028(2) -0.003(2) 0.0121(19) -0.0007(19)
C57 0.031(2) 0.031(2) 0.020(2) -0.0033(19) 0.0126(18) 0.0061(18)
C58 0.033(3) 0.044(3) 0.025(2) 0.002(2) 0.012(2) 0.004(2)
C59 0.030(3) 0.064(3) 0.029(3) -0.006(2) 0.004(2) 0.001(2)
C60 0.033(3) 0.044(3) 0.048(3) -0.016(2) 0.017(2) -0.007(2)
C61 0.048(3) 0.037(3) 0.042(3) 0.004(2) 0.024(2) -0.006(2)
C62 0.035(3) 0.039(3) 0.029(2) 0.002(2) 0.0096(19) -0.003(2)

loop_
_atom_type_symbol
_atom_type_description
_atom_type_scat_dispersion_real
_atom_type_scat_dispersion_imag
_atom_type_scat_source
C C 0.0033 0.0016 'International Tables Vol C Tables 4.2.6.8 and 6.1.1.4'
H H 0.0000 0.0000 'International Tables Vol C Tables 4.2.6.8 and 6.1.1.4'
N N 0.0061 0.0033 'International Tables Vol C Tables 4.2.6.8 and 6.1.1.4'
O O 0.0106 0.0060 'International Tables Vol C Tables 4.2.6.8 and 6.1.1.4'
Si Si 0.0817 0.0704 'International Tables Vol C Tables 4.2.6.8 and 6.1.1.4'
P P 0.1023 0.0942 'International Tables Vol C Tables 4.2.6.8 and 6.1.1.4'

loop_
_geom_angle_atom_site_label_1
_geom_angle_atom_site_label_2
_geom_angle_atom_site_label_3
_geom_angle
O1 Si1 N1 105.27(13)
O1 Si1 C1 106.76(14)
N1 Si1 C1 111.82(15)
Si2 O1 Si1 168.67(17)
O1 Si2 C57 113.43(15)
O1 Si2 C51 109.31(16)
C57 Si2 C51 108.80(16)
N2 Si3 N3 82.84(13)
N2 Si3 C12 118.35(17)
N3 Si3 C12 116.27(17)
N2 Si3 C11 115.36(17)
N3 Si3 C11 116.08(17)
C12 Si3 C11 106.92(19)
N3 P1 C3 117.25(16)
N3 P1 N2 84.40(14)
C3 P1 N2 123.72(16)
N3 P1 C4 111.23(16)
C3 P1 C4 111.61(17)
N2 P1 C4 105.65(15)
C5 N1 C21 114.6(3)
C5 N1 Si1 133.0(2)
C21 N1 Si1 112.2(2)
C13 N2 Si3 133.3(2)
C13 N2 P1 130.1(2)
Si3 N2 P1 96.12(15)
C17 N3 P1 131.9(2)
C17 N3 Si3 131.5(2)
P1 N3 Si3 96.64(15)
C33 C1 C2 119.6(3)
C33 C1 Si1 115.8(3)
C2 C1 Si1 108.5(2)
C39 C2 C3 115.7(3)
C39 C2 C1 111.8(3)
C3 C2 C1 116.4(3)
C45 C3 C2 120.0(3)
C45 C3 P1 116.9(2)
C2 C3 P1 118.7(2)
C5 C4 C9 106.0(3)
C5 C4 P1 136.2(3)
C9 C4 P1 116.9(2)
C4 C5 N1 134.8(3)
C4 C5 C6 106.0(3)
N1 C5 C6 119.1(3)
C10 C6 C5 101.2(3)
C10 C6 C7 101.3(3)
C5 C6 C7 106.2(3)
C8 C7 C6 102.9(3)
C7 C8 C9 102.5(3)
C10 C9 C4 100.4(3)
C10 C9 C8 100.1(3)
C4 C9 C8 109.2(3)
C6 C10 C9 93.2(3)
N2 C13 C16 111.5(3)
N2 C13 C15 110.3(3)
C16 C13 C15 109.5(3)
N2 C13 C14 107.8(3)
C16 C13 C14 108.7(3)
C15 C13 C14 109.2(3)
N3 C17 C20 110.6(3)
N3 C17 C18 108.5(3)
C20 C17 C18 108.7(4)
N3 C17 C19 110.3(3)
C20 C17 C19 111.0(4)
C18 C17 C19 107.5(3)
C26 C21 C22 122.2(3)
C26 C21 N1 118.7(3)
C22 C21 N1 119.0(3)
C23 C22 C21 118.0(3)
C23 C22 C27 118.5(3)
C21 C22 C27 123.5(3)
C24 C23 C22 120.8(4)
C25 C24 C23 120.6(4)
C24 C25 C26 120.7(4)
C21 C26 C25 117.7(3)
C21 C26 C30 123.4(3)
C25 C26 C30 118.9(3)
C22 C27 C29 113.5(3)
C22 C27 C28 111.1(3)
C29 C27 C28 108.7(3)
C26 C30 C32 113.3(3)
C26 C30 C31 111.4(3)
C32 C30 C31 110.1(3)
C38 C33 C34 117.3(3)
C38 C33 C1 120.0(4)
C34 C33 C1 122.4(3)
C35 C34 C33 121.0(4)
C36 C35 C34 120.8(4)
C35 C36 C37 119.5(4)
C36 C37 C38 119.7(4)
C33 C38 C37 121.6(4)
C40 C39 C44 117.4(3)
C40 C39 C2 118.9(3)
C44 C39 C2 123.6(3)
C39 C40 C41 121.6(4)
C42 C41 C40 120.3(4)
C43 C42 C41 119.0(4)
C42 C43 C44 121.3(4)
C43 C44 C39 120.3(4)
C46 C45 C50 116.5(3)
C46 C45 C3 122.2(3)
C50 C45 C3 121.3(3)
C45 C46 C47 121.7(4)
C48 C47 C46 120.5(4)
C47 C48 C49 119.5(4)
C48 C49 C50 120.0(4)
C45 C50 C49 121.7(4)
C56 C51 C52 116.2(4)
C56 C51 Si2 119.2(3)
C52 C51 Si2 124.6(3)
C53 C52 C51 121.4(4)
C54 C53 C52 120.5(4)
C55 C54 C53 119.7(4)
C54 C55 C56 119.5(4)
C55 C56 C51 122.7(4)
C62 C57 C58 116.3(3)
C62 C57 Si2 121.9(3)
C58 C57 Si2 121.8(3)
C59 C58 C57 121.9(4)
C60 C59 C58 120.4(4)
C59 C60 C61 119.7(4)
C60 C61 C62 119.4(4)
C61 C62 C57 122.2(4)

loop_
_geom_bond_atom_site_label_1
_geom_bond_atom_site_label_2
_geom_bond_distance
Si1 O1 1.627(2)
Si1 N1 1.778(3)
Si1 C1 1.855(4)
O1 Si2 1.621(2)
Si2 C57 1.851(4)
Si2 C51 1.862(4)
Si3 N2 1.721(3)
Si3 N3 1.741(3)
Si3 C12 1.851(4)
Si3 C11 1.857(4)
P1 N3 1.687(3)
P1 C3 1.690(3)
P1 N2 1.722(3)
P1 C4 1.779(4)
N1 C5 1.400(4)
N1 C21 1.469(4)
N2 C13 1.478(4)
N3 C17 1.480(5)
C1 C33 1.538(5)
C1 C2 1.572(5)
C2 C39 1.525(5)
C2 C3 1.533(5)
C3 C45 1.493(5)
C4 C5 1.373(5)
C4 C9 1.541(5)
C5 C6 1.531(5)
C6 C10 1.523(5)
C6 C7 1.559(5)
C7 C8 1.533(5)
C8 C9 1.553(5)
C9 C10 1.530(5)
C13 C16 1.522(5)
C13 C15 1.523(5)
C13 C14 1.535(5)
C17 C20 1.508(6)
C17 C18 1.514(5)
C17 C19 1.524(6)
C21 C26 1.394(5)
C21 C22 1.395(5)
C22 C23 1.392(5)
C22 C27 1.520(5)
C23 C24 1.380(5)
C24 C25 1.373(5)
C25 C26 1.403(5)
C26 C30 1.517(5)
C27 C29 1.523(5)
C27 C28 1.546(5)
C30 C32 1.530(5)
C30 C31 1.533(5)
C33 C38 1.382(5)
C33 C34 1.394(5)
C34 C35 1.384(5)
C35 C36 1.366(6)
C36 C37 1.379(6)
C37 C38 1.394(5)
C39 C40 1.378(5)
C39 C44 1.393(5)
C40 C41 1.389(6)
C41 C42 1.367(6)
C42 C43 1.367(6)
C43 C44 1.387(5)
C45 C46 1.391(5)
C45 C50 1.392(5)
C46 C47 1.393(5)
C47 C48 1.368(6)
C48 C49 1.373(6)
C49 C50 1.400(5)
C51 C56 1.385(5)
C51 C52 1.396(5)
C52 C53 1.379(6)
C53 C54 1.371(6)
C54 C55 1.365(6)
C55 C56 1.381(5)
C57 C62 1.387(5)
C57 C58 1.397(5)
C58 C59 1.369(5)
C59 C60 1.364(6)
C60 C61 1.382(6)
C61 C62 1.383(5)
